data_7704343
loop_
_publ_author_name
'Xu, Tingting'
'Fan, Lihui'
'Jiang, Zhenzhen'
'Zhou, Ping'
'Li, Ziruo'
'Lu, Huangyan'
'He, Yabing'

_publ_section_title
;
 Immobilization of N-oxide functionality into NbO-type MOFs for
 significantly enhanced C<sub>2</sub>H<sub>2</sub>/CH<sub>4</sub> and
 CO<sub>2</sub>/CH<sub>4</sub> separations.
;
_journal_issue 21
_journal_name_full 'Dalton transactions (Cambridge, England : 2003)'
_journal_page_first 7174
_journal_page_last 7181
_journal_paper_doi 10.1039/d0dt01081b
_journal_volume 49
_journal_year 2020
_chemical_formula_sum 'C37 H50 Cu2 N6 O16'
_chemical_formula_weight 961.91
_space_group_crystal_system trigonal
_space_group_IT_number 166
_space_group_name_Hall '-R 3 2"'
_space_group_name_H-M_alt 'R -3 m :H'
_atom_sites_solution_hydrogens mixed
_atom_sites_solution_primary direct
_audit_creation_method
;
FinalCif by Daniel Kratzert, Freiburg 2019,
https://github.com/dkratzert/FinalCif
;
_audit_update_record
;
2020-04-14 deposited with the CCDC.	2020-05-11 downloaded from the CCDC.
;
_cell_angle_alpha 90
_cell_angle_beta 90
_cell_angle_gamma 120
_cell_formula_units_Z 9
_cell_length_a 18.6199(3)
_cell_length_b 18.6199(3)
_cell_length_c 38.2895(8)
_cell_measurement_reflns_used 9902
_cell_measurement_temperature 150(2)
_cell_measurement_theta_max 27.49
_cell_measurement_theta_min 2.94
_cell_volume 11496.5(4)
_computing_structure_refinement 'SHELXL-2018/3 (Sheldrick, 2018)'
_computing_structure_solution 'SHELXT 2018/2'
_diffrn_ambient_environment N~2~
_diffrn_ambient_temperature 150(2)
_diffrn_detector CPAD
_diffrn_detector_area_resol_mean 7.41
_diffrn_detector_type 'Bruker PHOTON II'
_diffrn_measured_fraction_theta_full 0.978
_diffrn_measured_fraction_theta_max 0.981
_diffrn_measurement_device 'three-circle diffractometer'
_diffrn_measurement_device_type 'Bruker D8 VENTURE dual wavelength Mo/Cu'
_diffrn_measurement_method '\w and \f scans'
_diffrn_measurement_specimen_support 'MiTeGen micromount'
_diffrn_radiation_monochromator 'mirror optics'
_diffrn_radiation_probe x-ray
_diffrn_radiation_type MoK\a
_diffrn_radiation_wavelength 0.71073
_diffrn_reflns_av_R_equivalents 0.0183
_diffrn_reflns_av_unetI/netI 0.0125
_diffrn_reflns_Laue_measured_fraction_full 0.978
_diffrn_reflns_Laue_measured_fraction_max 0.981
_diffrn_reflns_limit_h_max 23
_diffrn_reflns_limit_h_min -24
_diffrn_reflns_limit_k_max 24
_diffrn_reflns_limit_k_min -19
_diffrn_reflns_limit_l_max 49
_diffrn_reflns_limit_l_min -37
_diffrn_reflns_number 19677
_diffrn_reflns_point_group_measured_fraction_full 0.978
_diffrn_reflns_point_group_measured_fraction_max 0.981
_diffrn_reflns_theta_full 25.242
_diffrn_reflns_theta_max 27.494
_diffrn_reflns_theta_min 2.708
_diffrn_source 'microfocus sealed X-ray tube'
_diffrn_source_type 'Incoatec I\ms'
_exptl_absorpt_coefficient_mu 0.897
_exptl_crystal_colour blue
_exptl_crystal_density_diffrn 1.250
_exptl_crystal_description block
_exptl_crystal_F_000 4500
_exptl_crystal_size_max 0.160
_exptl_crystal_size_mid 0.120
_exptl_crystal_size_min 0.110
_refine_diff_density_max 0.736
_refine_diff_density_min -0.472
_refine_diff_density_rms 0.053
_refine_ls_extinction_method none
_refine_ls_goodness_of_fit_ref 1.078
_refine_ls_hydrogen_treatment constr
_refine_ls_matrix_type full
_refine_ls_number_parameters 126
_refine_ls_number_reflns 3157
_refine_ls_number_restraints 97
_refine_ls_restrained_S_all 1.078
_refine_ls_R_factor_all 0.0386
_refine_ls_R_factor_gt 0.0366
_refine_ls_shift/su_max 0.076
_refine_ls_shift/su_mean 0.006
_refine_ls_structure_factor_coef Fsqd
_refine_ls_weighting_details 'w=1/[\s^2^(Fo^2^)+(0.0798P)^2^+10.9266P] where P=(Fo^2^+2Fc^2^)/3'
_refine_ls_weighting_scheme calc
_refine_ls_wR_factor_gt 0.1208
_refine_ls_wR_factor_ref 0.1227
_reflns_Friedel_coverage 0.000
_reflns_number_gt 2917
_reflns_number_total 3157
_reflns_threshold_expression 'I > 2\s(I)'
_cod_data_source_file d0dt01081b2.cif
_cod_data_source_block ZJNU-19
_cod_depositor_comments 'Adding full bibliography for 7704343--7704345.cif.'
_cod_database_code 7704343
_shelx_shelxl_version_number 2018/3
_shelx_space_group_comment
;
The symmetry employed for this shelxl refinement is uniquely defined
by the following loop, which should always be used as a source of
symmetry information in preference to the above space-group names.
They are only intended as comments.
;
_shelx_estimated_absorpt_t_min 0.870
_shelx_estimated_absorpt_t_max 0.908
_olex2_diffrn_ambient_temperature_device 'Oxford Cryostream 800'

loop_
_space_group_symop_operation_xyz
'x, y, z'
'-y, x-y, z'
'-x+y, -x, z'
'y, x, -z'
'x-y, -y, -z'
'-x, -x+y, -z'
'x+2/3, y+1/3, z+1/3'
'-y+2/3, x-y+1/3, z+1/3'
'-x+y+2/3, -x+1/3, z+1/3'
'y+2/3, x+1/3, -z+1/3'
'x-y+2/3, -y+1/3, -z+1/3'
'-x+2/3, -x+y+1/3, -z+1/3'
'x+1/3, y+2/3, z+2/3'
'-y+1/3, x-y+2/3, z+2/3'
'-x+y+1/3, -x+2/3, z+2/3'
'y+1/3, x+2/3, -z+2/3'
'x-y+1/3, -y+2/3, -z+2/3'
'-x+1/3, -x+y+2/3, -z+2/3'
'-x, -y, -z'
'y, -x+y, -z'
'x-y, x, -z'
'-y, -x, z'
'-x+y, y, z'
'x, x-y, z'
'-x+2/3, -y+1/3, -z+1/3'
'y+2/3, -x+y+1/3, -z+1/3'
'x-y+2/3, x+1/3, -z+1/3'
'-y+2/3, -x+1/3, z+1/3'
'-x+y+2/3, y+1/3, z+1/3'
'x+2/3, x-y+1/3, z+1/3'
'-x+1/3, -y+2/3, -z+2/3'
'y+1/3, -x+y+2/3, -z+2/3'
'x-y+1/3, x+2/3, -z+2/3'
'-y+1/3, -x+2/3, z+2/3'
'-x+y+1/3, y+2/3, z+2/3'
'x+1/3, x-y+2/3, z+2/3'

loop_
_atom_site_label
_atom_site_type_symbol
_atom_site_fract_x
_atom_site_fract_y
_atom_site_fract_z
_atom_site_U_iso_or_equiv
_atom_site_adp_type
_atom_site_occupancy
_atom_site_site_symmetry_order
_atom_site_calc_flag
_atom_site_refinement_flags_posn
_atom_site_refinement_flags_adp
_atom_site_refinement_flags_occupancy
_atom_site_disorder_assembly
_atom_site_disorder_group
Cu1 Cu 0.52367(2) 0.47633(2) 0.47149(2) 0.03211(13) Uani 1 2 d S TU P . .
O1 O 0.62854(9) 0.51773(9) 0.49629(3) 0.0480(3) Uani 1 1 d . U . . .
O1W O 0.55759(12) 0.44241(12) 0.42350(8) 0.1057(12) Uani 1 2 d S T P . .
O2 O 0.58894(9) 0.55842(11) 0.54423(3) 0.0519(3) Uani 1 1 d . U . . .
C1 C 0.63935(12) 0.54692(13) 0.52681(5) 0.0425(4) Uani 1 1 d . U . . .
C2 C 0.72000(12) 0.56867(12) 0.54404(5) 0.0444(4) Uani 1 1 d . U . . .
C3 C 0.77685(9) 0.55370(17) 0.52714(7) 0.0429(5) Uani 1 2 d S TU P . .
H3 H 0.766559 0.533115 0.503890 0.052 Uiso 1 2 calc R U P . .
C4 C 0.73503(13) 0.59893(15) 0.57833(5) 0.0517(5) Uani 1 1 d . U . . .
H4 H 0.696192 0.609657 0.589867 0.062 Uiso 1 1 calc R U . . .
C5 C 0.80660(10) 0.6132(2) 0.59540(8) 0.0520(7) Uani 1 2 d S TU P A .
C6 C 0.8205(4) 0.6409(7) 0.6333(4) 0.050(2) Uani 0.5 2 d GS TU P . .
C7 C 0.8928(3) 0.7111(2) 0.6433(4) 0.057(3) Uani 0.25 1 d G U P A -1
H7 H 0.933827 0.742897 0.626351 0.069 Uiso 0.25 1 calc R U P A -1
N1 N 0.9056(5) 0.7352(5) 0.6782(4) 0.074(4) Uani 0.25 1 d G U P A -1
C9 C 0.8461(6) 0.6906(7) 0.7030(4) 0.068(4) Uani 0.5 2 d DG TU P A .
C10 C 0.7737(6) 0.6170(6) 0.6930(4) 0.074(4) Uani 0.25 1 d G U P A -1
C11 C 0.7609(4) 0.5929(3) 0.6582(4) 0.066(4) Uani 0.25 1 d DG U P A -1
H11 H 0.711752 0.543988 0.651331 0.079 Uiso 0.25 1 calc R U P A -1
O9 O 0.9701(8) 0.8018(8) 0.6864(3) 0.130(4) Uani 0.25 1 d . U P A -1
H9 H 1.006128 0.816475 0.670627 0.195 Uiso 0.25 1 d R U P A -1
C12 C 0.7100(10) 0.5726(10) 0.7159(3) 0.107(5) Uani 0.25 1 d D U P A -1
H12A H 0.656920 0.553209 0.703866 0.128 Uiso 0.25 1 calc R U P A -1
H12B H 0.714044 0.608044 0.735566 0.128 Uiso 0.25 1 calc R U P A -1
H12C H 0.713390 0.524861 0.724461 0.128 Uiso 0.25 1 calc R U P A -1

loop_
_atom_site_aniso_label
_atom_site_aniso_U_11
_atom_site_aniso_U_22
_atom_site_aniso_U_33
_atom_site_aniso_U_23
_atom_site_aniso_U_13
_atom_site_aniso_U_12
Cu1 0.04353(17) 0.04353(17) 0.02372(18) -0.00077(4) 0.00077(4) 0.03258(14)
O1 0.0472(7) 0.0696(9) 0.0387(6) -0.0086(6) -0.0063(5) 0.0378(7)
O1W 0.1114(17) 0.1114(17) 0.0821(19) -0.0388(10) 0.0388(10) 0.0467(19)
O2 0.0515(7) 0.0808(10) 0.0413(6) -0.0115(7) -0.0088(6) 0.0465(7)
C1 0.0444(9) 0.0535(10) 0.0399(8) 0.0000(7) -0.0034(7) 0.0322(8)
C2 0.0447(9) 0.0600(11) 0.0381(9) -0.0048(7) -0.0059(7) 0.0333(8)
C3 0.0425(9) 0.0530(14) 0.0369(11) -0.0030(10) -0.0015(5) 0.0265(7)
C4 0.0491(10) 0.0739(13) 0.0448(10) -0.0109(9) -0.0046(8) 0.0403(10)
C5 0.0484(10) 0.0758(19) 0.0409(14) -0.0142(12) -0.0071(6) 0.0379(10)
C6 0.045(4) 0.089(4) 0.030(3) -0.022(3) -0.0110(17) 0.045(2)
C7 0.051(5) 0.095(6) 0.041(5) -0.015(5) -0.005(4) 0.048(4)
N1 0.069(6) 0.102(6) 0.055(6) -0.021(5) -0.005(5) 0.046(5)
C9 0.057(5) 0.106(6) 0.058(7) -0.015(5) -0.008(3) 0.053(3)
C10 0.066(6) 0.111(7) 0.042(6) -0.026(5) -0.010(5) 0.043(5)
C11 0.057(6) 0.101(6) 0.040(5) -0.028(5) -0.014(5) 0.041(5)
O9 0.119(8) 0.149(9) 0.081(5) -0.042(6) -0.010(6) 0.037(7)
C12 0.114(10) 0.146(11) 0.059(6) -0.045(7) -0.016(6) 0.064(8)

loop_
_atom_type_symbol
_atom_type_description
_atom_type_scat_dispersion_real
_atom_type_scat_dispersion_imag
_atom_type_scat_source
C C 0.0033 0.0016 'International Tables Vol C Tables 4.2.6.8 and 6.1.1.4'
H H 0.0000 0.0000 'International Tables Vol C Tables 4.2.6.8 and 6.1.1.4'
N N 0.0061 0.0033 'International Tables Vol C Tables 4.2.6.8 and 6.1.1.4'
O O 0.0106 0.0060 'International Tables Vol C Tables 4.2.6.8 and 6.1.1.4'
Cu Cu 0.3201 1.2651 'International Tables Vol C Tables 4.2.6.8 and 6.1.1.4'

loop_
_geom_angle_atom_site_label_1
_geom_angle_atom_site_label_2
_geom_angle_atom_site_label_3
_geom_angle
_geom_angle_site_symmetry_1
_geom_angle_site_symmetry_3
_geom_angle_publ_flag
O1 Cu1 O1 88.58(9) 22_665 . ?
O1 Cu1 O2 89.82(7) 22_665 19_666 ?
O1 Cu1 O2 167.71(6) . 19_666 ?
O1 Cu1 O2 167.71(6) 22_665 4_556 ?
O1 Cu1 O2 89.82(7) . 4_556 ?
O2 Cu1 O2 89.15(10) 19_666 4_556 ?
O1 Cu1 O1W 98.62(9) 22_665 . ?
O1 Cu1 O1W 98.62(9) . . ?
O2 Cu1 O1W 93.67(9) 19_666 . ?
O2 Cu1 O1W 93.67(9) 4_556 . ?
O1 Cu1 Cu1 84.37(4) 22_665 19_666 ?
O1 Cu1 Cu1 84.37(4) . 19_666 ?
O2 Cu1 Cu1 83.35(4) 19_666 19_666 ?
O2 Cu1 Cu1 83.35(4) 4_556 19_666 ?
O1W Cu1 Cu1 175.79(12) . 19_666 ?
C1 O1 Cu1 122.25(12) . . ?
C1 O2 Cu1 123.39(12) . 19_666 ?
O2 C1 O1 126.46(17) . . ?
O2 C1 C2 117.01(16) . . ?
O1 C1 C2 116.52(16) . . ?
C3 C2 C4 120.05(17) . . ?
C3 C2 C1 120.27(17) . . ?
C4 C2 C1 119.54(16) . . ?
C2 C3 C2 120.1(2) . 23_655 ?
C2 C3 H3 120.0 . . ?
C2 C3 H3 120.0 23_655 . ?
C5 C4 C2 119.93(19) . . ?
C5 C4 H4 120.0 . . ?
C2 C4 H4 120.0 . . ?
C4 C5 C4 120.0(3) . 23_655 ?
C4 C5 C9 119.4(3) . 25_666 ?
C4 C5 C9 120.6(3) 23_655 25_666 ?
C4 C5 C6 119.99(13) . . ?
C4 C5 C6 119.98(13) 23_655 . ?
C9 C5 C6 2.6(6) 25_666 . ?
C9 C6 C7 97(6) 25_666 . ?
C9 C6 C11 137(6) 25_666 . ?
C7 C6 C11 120.28(18) . . ?
C9 C6 C5 32(5) 25_666 . ?
C7 C6 C5 120.4(4) . . ?
C11 C6 C5 119.3(6) . . ?
N1 C7 C6 119.99(6) . . ?
N1 C7 H7 120.0 . . ?
C6 C7 H7 120.0 . . ?
O9 N1 C7 119.0(10) . . ?
O9 N1 C9 120.1(10) . . ?
C7 N1 C9 120.8 . . ?
C6 C9 N1 43(6) 25_666 . ?
C6 C9 C10 84(9) 25_666 . ?
N1 C9 C10 119.1 . . ?
C6 C9 C5 145(10) 25_666 25_666 ?
N1 C9 C5 118.7(6) . 25_666 ?
C10 C9 C5 122.2(6) . 25_666 ?
C12 C10 C11 117.4(6) . . ?
C12 C10 C9 122.1(6) . . ?
C11 C10 C9 120.0 . . ?
C10 C11 C6 119.7(3) . . ?
C10 C11 H11 120.1 . . ?
C6 C11 H11 120.1 . . ?
N1 O9 H9 110.5 . . ?
C10 C12 H12A 109.5 . . ?
C10 C12 H12B 109.5 . . ?
H12A C12 H12B 109.5 . . ?
C10 C12 H12C 109.4 . . ?
H12A C12 H12C 109.5 . . ?
H12B C12 H12C 109.5 . . ?

loop_
_geom_bond_atom_site_label_1
_geom_bond_atom_site_label_2
_geom_bond_distance
_geom_bond_site_symmetry_2
_geom_bond_publ_flag
Cu1 O1 1.9501(13) 22_665 ?
Cu1 O1 1.9501(13) . ?
Cu1 O2 1.9548(13) 19_666 ?
Cu1 O2 1.9548(13) 4_556 ?
Cu1 O1W 2.139(2) . ?
Cu1 Cu1 2.6639(5) 19_666 ?
O1 C1 1.262(2) . ?
O2 C1 1.254(2) . ?
C1 C2 1.499(2) . ?
C2 C3 1.383(2) . ?
C2 C4 1.401(3) . ?
C3 H3 0.9500 . ?
C4 C5 1.386(2) . ?
C4 H4 0.9500 . ?
C5 C9 1.419(16) 25_666 ?
C5 C6 1.519(15) . ?
C6 C9 0.12(3) 25_666 ?
C6 C7 1.382(6) . ?
C6 C11 1.394(3) . ?
C7 N1 1.3900 . ?
C7 H7 0.9500 . ?
N1 O9 1.261(13) . ?
N1 C9 1.3804 . ?
C9 C10 1.4118 . ?
C10 C12 1.37(2) . ?
C10 C11 1.3900 . ?
C11 H11 0.9500 . ?
O9 H9 0.8413 . ?
C12 H12A 0.9800 . ?
C12 H12B 0.9800 . ?
C12 H12C 0.9800 . ?
